data_7235333
loop_
_publ_author_name
'Chernykh, Anton V.'
'Radchenko, Dmytro S.'
'Grygorenko, Oleksandr O.'
'Volochnyuk, Dmitriy M.'
'Shishkina, Svitlana V.'
'Shishkin, Oleg V.'
'Komarov, Igor V.'

_publ_section_title
;
 Conformationally restricted glutamic acid analogues: stereoisomers of
 1-aminospiro[3.3]heptane-1,6-dicarboxylic acid
;
_journal_issue 21
_journal_name_full 'RSC Advances'
_journal_page_first 10894
_journal_paper_doi 10.1039/c3ra47725h
_journal_volume 4
_journal_year 2014
_chemical_formula_moiety '2(C31 H29 Cl O P), C2 H3 N, 2(Cl)'
_chemical_formula_sum 'C64 H61 Cl4 N O2 P2'
_chemical_formula_weight 1079.88
_space_group_IT_number 14
_space_group_name_Hall '-P 2yn'
_space_group_name_H-M_alt 'P 1 21/n 1'
_symmetry_cell_setting monoclinic
_symmetry_space_group_name_H-M 'P 1 21/n 1'
_atom_sites_solution_hydrogens difmap
_atom_sites_solution_primary direct
_atom_sites_solution_secondary difmap
_audit_creation_method SHELXL-97
_cell_angle_alpha 90.00
_cell_angle_beta 100.522(5)
_cell_angle_gamma 90.00
_cell_formula_units_Z 2
_cell_length_a 8.9199(4)
_cell_length_b 18.9724(8)
_cell_length_c 17.1673(11)
_cell_measurement_reflns_used 5123
_cell_measurement_temperature 293(2)
_cell_measurement_theta_max 32.16
_cell_measurement_theta_min 3.00
_cell_volume 2856.4(3)
_computing_cell_refinement
;
CrysAlis RED, Oxford Diffraction Ltd.,
Version 1.171.33.52 (release 06-11-2009 CrysAlis171 .NET)
(compiled Nov  6 2009,16:24:50)
;
_computing_data_collection
;
CrysAlis CCD, Oxford Diffraction Ltd.,
Version 1.171.33.52 (release 06-11-2009 CrysAlis171 .NET)
(compiled Nov  6 2009,16:24:50)
;
_computing_data_reduction
;
CrysAlis RED, Oxford Diffraction Ltd.,
Version 1.171.33.52 (release 06-11-2009 CrysAlis171 .NET)
(compiled Nov  6 2009,16:24:50)
;
_computing_molecular_graphics 'XP (Siemens, 1998)'
_computing_publication_material 'SHELXTL (Sheldrick, 1998)'
_computing_structure_refinement 'SHELXTL (Sheldrick, 1998)'
_computing_structure_solution 'SHELXTL (Sheldrick, 1998)'
_diffrn_ambient_temperature 293(2)
_diffrn_detector_area_resol_mean 16.1827
_diffrn_measured_fraction_theta_full 0.958
_diffrn_measured_fraction_theta_max 0.958
_diffrn_measurement_device_type Xcalibur"3
_diffrn_measurement_method \w-scans
_diffrn_radiation_monochromator graphite
_diffrn_radiation_source 'Enhance (Mo) X-ray Source'
_diffrn_radiation_type MoK\a
_diffrn_radiation_wavelength 0.71073
_diffrn_reflns_av_R_equivalents 0.0225
_diffrn_reflns_av_sigmaI/netI 0.0196
_diffrn_reflns_limit_h_max 9
_diffrn_reflns_limit_h_min -10
_diffrn_reflns_limit_k_max 22
_diffrn_reflns_limit_k_min -17
_diffrn_reflns_limit_l_max 20
_diffrn_reflns_limit_l_min -20
_diffrn_reflns_number 18809
_diffrn_reflns_theta_full 25.00
_diffrn_reflns_theta_max 25.00
_diffrn_reflns_theta_min 3.21
_diffrn_standards_interval_count 50
_diffrn_standards_number 2
_exptl_absorpt_coefficient_mu 0.307
_exptl_absorpt_correction_T_max 0.9411
_exptl_absorpt_correction_T_min 0.8869
_exptl_absorpt_correction_type multi-scan
_exptl_crystal_colour colourless
_exptl_crystal_density_diffrn 1.256
_exptl_crystal_density_method 'not measured'
_exptl_crystal_description block
_exptl_crystal_F_000 1132
_exptl_crystal_size_max 0.40
_exptl_crystal_size_mid 0.20
_exptl_crystal_size_min 0.20
_refine_diff_density_max 2.156
_refine_diff_density_min -0.595
_refine_diff_density_rms 0.114
_refine_ls_extinction_method none
_refine_ls_goodness_of_fit_ref 1.227
_refine_ls_hydrogen_treatment constr
_refine_ls_matrix_type full
_refine_ls_number_parameters 346
_refine_ls_number_reflns 4816
_refine_ls_number_restraints 0
_refine_ls_restrained_S_all 1.227
_refine_ls_R_factor_all 0.1113
_refine_ls_R_factor_gt 0.0975
_refine_ls_shift/su_max 0.000
_refine_ls_shift/su_mean 0.000
_refine_ls_structure_factor_coef Fsqd
_refine_ls_weighting_details 'calc w=1/[\s^2^(Fo^2^)+(0.2000P)^2^+0.0000P] where P=(Fo^2^+2Fc^2^)/3'
_refine_ls_weighting_scheme calc
_refine_ls_wR_factor_gt 0.2709
_refine_ls_wR_factor_ref 0.2852
_reflns_number_gt 3827
_reflns_number_total 4816
_reflns_threshold_expression >2sigma(I)
_cod_data_source_file c3ra47725h2.cif
_cod_data_source_block 13
_cod_original_sg_symbol_H-M P2(1)/n
_cod_database_code 7235333

loop_
_symmetry_equiv_pos_as_xyz
'x, y, z'
'-x+1/2, y+1/2, -z+1/2'
'-x, -y, -z'
'x-1/2, -y-1/2, z-1/2'

loop_
_atom_site_label
_atom_site_type_symbol
_atom_site_fract_x
_atom_site_fract_y
_atom_site_fract_z
_atom_site_U_iso_or_equiv
_atom_site_adp_type
_atom_site_occupancy
_atom_site_symmetry_multiplicity
_atom_site_calc_flag
_atom_site_refinement_flags
N1S N 0.2819(14) 0.5392(8) -0.1079(10) 0.120(4) Uani 0.50 1 d P
C1S C 0.156(4) 0.5164(16) -0.071(2) 0.26(2) Uani 0.50 1 d P
C2S C 0.042(2) 0.5059(13) -0.0162(9) 0.126(6) Uani 0.50 1 d P
H2S1 H 0.0503 0.4585 0.0038 0.189 Uiso 0.50 1 calc PR
H2S2 H -0.0590 0.5140 -0.0449 0.189 Uiso 0.50 1 calc PR
H2S3 H 0.0644 0.5384 0.0272 0.189 Uiso 0.50 1 calc PR
Cl1 Cl 1.27145(18) 0.85829(9) 0.06286(9) 0.0999(5) Uani 1 1 d .
Cl2 Cl -0.29703(10) 0.30169(5) 0.14235(6) 0.0556(4) Uani 1 1 d .
P1 P 0.44234(10) 0.54999(5) 0.25516(6) 0.0525(4) Uani 1 1 d .
O1 O 0.5405(4) 0.69930(16) 0.2621(3) 0.0864(11) Uani 1 1 d .
H1O H 0.6123 0.7240 0.2826 0.130 Uiso 1 1 calc R
C1 C 0.7429(6) 0.6779(2) 0.1148(3) 0.0718(12) Uani 1 1 d .
H1 H 0.7214 0.6427 0.0724 0.086 Uiso 1 1 calc R
C2 C 0.7467(5) 0.6420(2) 0.1945(3) 0.0654(11) Uani 1 1 d .
H2A H 0.8199 0.6625 0.2372 0.078 Uiso 1 1 calc R
H2B H 0.7588 0.5912 0.1928 0.078 Uiso 1 1 calc R
C3 C 0.5758(5) 0.6666(2) 0.1934(3) 0.0665(11) Uani 1 1 d .
C4 C 0.5942(6) 0.7160(3) 0.1229(4) 0.0866(16) Uani 1 1 d .
H4A H 0.5136 0.7108 0.0770 0.104 Uiso 1 1 calc R
H4B H 0.6087 0.7652 0.1379 0.104 Uiso 1 1 calc R
C5 C 0.8792(5) 0.7223(2) 0.1033(3) 0.0621(10) Uani 1 1 d .
C6 C 0.9466(5) 0.7130(2) 0.0373(3) 0.0650(11) Uani 1 1 d .
H6 H 0.9097 0.6777 0.0012 0.078 Uiso 1 1 calc R
C7 C 1.0645(5) 0.7535(3) 0.0234(2) 0.0681(11) Uani 1 1 d .
H7 H 1.1076 0.7468 -0.0214 0.082 Uiso 1 1 calc R
C8 C 1.1182(5) 0.8052(2) 0.0786(3) 0.0641(11) Uani 1 1 d .
C9 C 1.0611(6) 0.8150(2) 0.1444(3) 0.0719(12) Uani 1 1 d .
H9 H 1.1026 0.8488 0.1813 0.086 Uiso 1 1 calc R
C10 C 0.9370(5) 0.7735(2) 0.1568(3) 0.0673(11) Uani 1 1 d .
H10 H 0.8940 0.7807 0.2016 0.081 Uiso 1 1 calc R
C11 C 0.4593(5) 0.6078(2) 0.1730(3) 0.0682(12) Uani 1 1 d .
C12 C 0.3064(6) 0.6237(3) 0.1200(4) 0.104(2) Uani 1 1 d .
H12B H 0.2166 0.6002 0.1318 0.125 Uiso 1 1 calc R
H12A H 0.2891 0.6712 0.0994 0.125 Uiso 1 1 calc R
C13 C 0.4236(6) 0.5790(3) 0.0889(3) 0.0865(16) Uani 1 1 d .
H13B H 0.4761 0.5999 0.0498 0.104 Uiso 1 1 calc R
H13A H 0.4036 0.5289 0.0822 0.104 Uiso 1 1 calc R
C14 C 0.6283(4) 0.5227(2) 0.3088(2) 0.0509(8) Uani 1 1 d .
C15 C 0.7103(4) 0.5721(2) 0.3597(2) 0.0586(9) Uani 1 1 d .
H15 H 0.6675 0.6156 0.3678 0.070 Uiso 1 1 calc R
C16 C 0.8564(5) 0.5555(2) 0.3981(3) 0.0661(11) Uani 1 1 d .
H16 H 0.9129 0.5886 0.4311 0.079 Uiso 1 1 calc R
C17 C 0.9187(5) 0.4907(3) 0.3881(3) 0.0741(13) Uani 1 1 d .
H17 H 1.0171 0.4801 0.4139 0.089 Uiso 1 1 calc R
C18 C 0.8350(5) 0.4417(3) 0.3399(3) 0.0704(12) Uani 1 1 d .
H18 H 0.8765 0.3975 0.3339 0.084 Uiso 1 1 calc R
C19 C 0.6886(5) 0.4575(2) 0.2998(2) 0.0569(9) Uani 1 1 d .
H19 H 0.6323 0.4240 0.2672 0.068 Uiso 1 1 calc R
C20 C 0.3437(5) 0.5906(2) 0.3272(3) 0.0663(11) Uani 1 1 d .
C21 C 0.3695(6) 0.5628(3) 0.4031(4) 0.0892(16) Uani 1 1 d .
H21 H 0.4335 0.5240 0.4149 0.107 Uiso 1 1 calc R
C22 C 0.2998(7) 0.5927(5) 0.4624(5) 0.118(3) Uani 1 1 d .
H22 H 0.3217 0.5762 0.5143 0.142 Uiso 1 1 calc R
C23 C 0.1984(9) 0.6469(5) 0.4416(8) 0.147(5) Uani 1 1 d .
H23 H 0.1485 0.6665 0.4795 0.176 Uiso 1 1 calc R
C24 C 0.1680(8) 0.6741(4) 0.3612(9) 0.131(4) Uani 1 1 d .
H24 H 0.0973 0.7099 0.3463 0.157 Uiso 1 1 calc R
C25 C 0.2457(6) 0.6458(3) 0.3100(5) 0.099(2) Uani 1 1 d .
H25 H 0.2323 0.6648 0.2593 0.119 Uiso 1 1 calc R
C26 C 0.3311(4) 0.4735(2) 0.2163(2) 0.0532(9) Uani 1 1 d .
C27 C 0.1919(4) 0.4603(2) 0.2376(3) 0.0626(10) Uani 1 1 d .
H27 H 0.1551 0.4912 0.2718 0.075 Uiso 1 1 calc R
C28 C 0.1076(6) 0.4030(3) 0.2093(3) 0.0817(14) Uani 1 1 d .
H28 H 0.0103 0.3968 0.2205 0.098 Uiso 1 1 calc R
C29 C 0.1680(6) 0.3535(3) 0.1633(3) 0.0795(14) Uani 1 1 d .
H29 H 0.1157 0.3119 0.1482 0.095 Uiso 1 1 calc R
C30 C 0.3036(6) 0.3665(2) 0.1408(3) 0.0685(11) Uani 1 1 d .
H30 H 0.3402 0.3353 0.1069 0.082 Uiso 1 1 calc R
C31 C 0.3881(5) 0.4258(2) 0.1678(2) 0.0578(9) Uani 1 1 d .
H31 H 0.4823 0.4336 0.1534 0.069 Uiso 1 1 calc R

loop_
_atom_site_aniso_label
_atom_site_aniso_U_11
_atom_site_aniso_U_22
_atom_site_aniso_U_33
_atom_site_aniso_U_23
_atom_site_aniso_U_13
_atom_site_aniso_U_12
N1S 0.074(6) 0.140(10) 0.149(11) 0.007(8) 0.026(7) -0.011(6)
C1S 0.22(3) 0.21(3) 0.27(3) -0.16(3) -0.16(3) 0.13(2)
C2S 0.121(16) 0.158(15) 0.094(12) -0.030(11) 0.006(8) 0.038(14)
Cl1 0.0927(10) 0.1081(11) 0.1059(10) 0.0090(8) 0.0367(8) -0.0337(8)
Cl2 0.0470(5) 0.0581(6) 0.0692(6) 0.0137(4) 0.0303(4) 0.0150(3)
P1 0.0424(6) 0.0421(6) 0.0720(7) -0.0013(4) 0.0082(4) -0.0013(3)
O1 0.066(2) 0.0523(18) 0.144(3) -0.0065(18) 0.026(2) -0.0069(13)
C1 0.073(3) 0.056(2) 0.084(3) 0.007(2) 0.007(2) -0.013(2)
C2 0.053(2) 0.055(2) 0.089(3) 0.007(2) 0.0136(19) -0.0041(17)
C3 0.053(2) 0.050(2) 0.096(3) 0.010(2) 0.013(2) -0.0014(16)
C4 0.072(3) 0.058(3) 0.123(4) 0.033(3) -0.002(3) -0.008(2)
C5 0.064(2) 0.053(2) 0.067(2) 0.0107(18) 0.0071(19) -0.0072(17)
C6 0.076(3) 0.059(2) 0.056(2) -0.0030(18) 0.0025(19) -0.005(2)
C7 0.076(3) 0.080(3) 0.048(2) 0.0034(19) 0.0086(18) 0.003(2)
C8 0.069(3) 0.055(2) 0.069(3) 0.0084(18) 0.012(2) -0.0024(17)
C9 0.085(3) 0.061(2) 0.072(3) -0.007(2) 0.021(2) -0.020(2)
C10 0.080(3) 0.061(2) 0.067(2) -0.004(2) 0.028(2) -0.014(2)
C11 0.058(2) 0.053(2) 0.087(3) 0.018(2) -0.002(2) -0.0020(17)
C12 0.065(3) 0.091(4) 0.141(5) 0.053(4) -0.020(3) -0.010(3)
C13 0.095(4) 0.079(3) 0.075(3) 0.021(3) -0.011(3) -0.021(3)
C14 0.0456(18) 0.053(2) 0.055(2) 0.0004(16) 0.0135(15) -0.0028(14)
C15 0.049(2) 0.059(2) 0.069(2) -0.0094(18) 0.0120(17) -0.0070(16)
C16 0.049(2) 0.081(3) 0.066(2) -0.010(2) 0.0065(18) -0.0072(19)
C17 0.044(2) 0.106(4) 0.069(3) 0.003(2) 0.0023(18) 0.010(2)
C18 0.063(2) 0.071(3) 0.076(3) 0.003(2) 0.011(2) 0.016(2)
C19 0.054(2) 0.054(2) 0.061(2) -0.0041(17) 0.0078(17) 0.0075(16)
C20 0.054(2) 0.053(2) 0.096(3) -0.023(2) 0.023(2) -0.0076(17)
C21 0.064(3) 0.111(4) 0.097(4) -0.035(3) 0.026(3) -0.009(3)
C22 0.069(3) 0.169(7) 0.125(5) -0.069(5) 0.039(3) -0.031(4)
C23 0.081(4) 0.135(7) 0.245(11) -0.129(8) 0.084(6) -0.046(5)
C24 0.069(4) 0.073(4) 0.266(12) -0.066(6) 0.070(6) -0.014(3)
C25 0.068(3) 0.057(3) 0.181(6) -0.018(3) 0.043(4) -0.002(2)
C26 0.0486(19) 0.0476(19) 0.061(2) -0.0003(16) 0.0033(16) -0.0066(15)
C27 0.049(2) 0.069(3) 0.070(2) -0.008(2) 0.0110(17) -0.0100(17)
C28 0.077(3) 0.095(3) 0.077(3) -0.011(3) 0.021(2) -0.034(3)
C29 0.093(3) 0.080(3) 0.064(2) -0.011(2) 0.012(2) -0.042(3)
C30 0.084(3) 0.061(2) 0.057(2) -0.0089(18) 0.004(2) -0.012(2)
C31 0.059(2) 0.053(2) 0.059(2) 0.0022(17) 0.0071(17) -0.0073(16)

loop_
_atom_type_symbol
_atom_type_description
_atom_type_scat_dispersion_real
_atom_type_scat_dispersion_imag
_atom_type_scat_source
C C 0.0033 0.0016 'International Tables Vol C Tables 4.2.6.8 and 6.1.1.4'
H H 0.0000 0.0000 'International Tables Vol C Tables 4.2.6.8 and 6.1.1.4'
O O 0.0106 0.0060 'International Tables Vol C Tables 4.2.6.8 and 6.1.1.4'
P P 0.1023 0.0942 'International Tables Vol C Tables 4.2.6.8 and 6.1.1.4'
Cl Cl 0.1484 0.1585 'International Tables Vol C Tables 4.2.6.8 and 6.1.1.4'
N N 0.0061 0.0033 'International Tables Vol C Tables 4.2.6.8 and 6.1.1.4'

loop_
_geom_angle_atom_site_label_1
_geom_angle_atom_site_label_2
_geom_angle_atom_site_label_3
_geom_angle
N1S C1S C2S 165.2(16)
C11 P1 C20 113.1(2)
C11 P1 C26 108.4(2)
C20 P1 C26 106.80(19)
C11 P1 C14 111.58(18)
C20 P1 C14 106.7(2)
C26 P1 C14 110.19(18)
C2 C1 C5 118.5(4)
C2 C1 C4 90.4(4)
C5 C1 C4 118.2(4)
C1 C2 C3 89.6(3)
O1 C3 C11 105.4(4)
O1 C3 C4 116.9(4)
C11 C3 C4 115.2(4)
O1 C3 C2 118.5(4)
C11 C3 C2 113.6(4)
C4 C3 C2 87.1(4)
C1 C4 C3 90.1(3)
C10 C5 C6 118.2(4)
C10 C5 C1 121.1(4)
C6 C5 C1 120.7(4)
C7 C6 C5 122.3(4)
C6 C7 C8 117.6(4)
C9 C8 C7 122.6(4)
C9 C8 Cl1 118.5(4)
C7 C8 Cl1 118.8(4)
C8 C9 C10 118.9(4)
C5 C10 C9 120.3(4)
C13 C11 C3 119.8(4)
C13 C11 C12 59.7(4)
C3 C11 C12 119.4(4)
C13 C11 P1 119.2(3)
C3 C11 P1 114.5(3)
C12 C11 P1 113.0(3)
C13 C12 C11 60.1(3)
C12 C13 C11 60.3(4)
C19 C14 C15 120.5(4)
C19 C14 P1 122.7(3)
C15 C14 P1 116.8(3)
C16 C15 C14 119.1(4)
C17 C16 C15 120.8(4)
C18 C17 C16 119.6(4)
C17 C18 C19 120.8(4)
C14 C19 C18 119.3(4)
C25 C20 C21 119.1(5)
C25 C20 P1 123.4(5)
C21 C20 P1 117.4(4)
C20 C21 C22 120.5(7)
C23 C22 C21 118.1(8)
C22 C23 C24 120.9(6)
C25 C24 C23 117.1(8)
C24 C25 C20 124.0(9)
C27 C26 C31 119.2(3)
C27 C26 P1 120.4(3)
C31 C26 P1 120.4(3)
C28 C27 C26 121.0(4)
C27 C28 C29 119.6(5)
C30 C29 C28 119.7(4)
C29 C30 C31 120.7(4)
C30 C31 C26 119.6(4)

loop_
_geom_bond_atom_site_label_1
_geom_bond_atom_site_label_2
_geom_bond_distance
N1S C1S 1.45(5)
C1S C2S 1.52(5)
Cl1 C8 1.758(5)
P1 C11 1.814(4)
P1 C20 1.815(4)
P1 C26 1.815(4)
P1 C14 1.820(4)
O1 C3 1.418(7)
C1 C2 1.522(7)
C1 C5 1.523(6)
C1 C4 1.539(8)
C2 C3 1.592(6)
C3 C11 1.522(6)
C3 C4 1.562(7)
C5 C10 1.370(6)
C5 C6 1.388(7)
C6 C7 1.358(7)
C7 C8 1.387(7)
C8 C9 1.334(7)
C9 C10 1.407(7)
C11 C13 1.522(8)
C11 C12 1.525(6)
C12 C13 1.516(10)
C14 C19 1.369(5)
C14 C15 1.394(6)
C15 C16 1.385(6)
C16 C17 1.372(7)
C17 C18 1.371(7)
C18 C19 1.394(6)
C20 C25 1.362(7)
C20 C21 1.386(8)
C21 C22 1.407(8)
C22 C23 1.373(14)
C23 C24 1.451(14)
C24 C25 1.329(11)
C26 C27 1.379(6)
C26 C31 1.388(6)
C27 C28 1.361(6)
C28 C29 1.397(8)
C29 C30 1.358(7)
C30 C31 1.386(6)

loop_
_geom_torsion_atom_site_label_1
_geom_torsion_atom_site_label_2
_geom_torsion_atom_site_label_3
_geom_torsion_atom_site_label_4
_geom_torsion
C5 C1 C2 C3 135.3(4)
C4 C1 C2 C3 12.5(4)
C1 C2 C3 O1 -131.5(4)
C1 C2 C3 C11 104.0(4)
C1 C2 C3 C4 -12.3(4)
C2 C1 C4 C3 -12.7(4)
C5 C1 C4 C3 -135.8(4)
O1 C3 C4 C1 132.8(4)
C11 C3 C4 C1 -102.6(4)
C2 C3 C4 C1 12.2(4)
C2 C1 C5 C10 -50.7(6)
C4 C1 C5 C10 56.8(6)
C2 C1 C5 C6 130.5(5)
C4 C1 C5 C6 -122.0(5)
C10 C5 C6 C7 -1.5(7)
C1 C5 C6 C7 177.4(4)
C5 C6 C7 C8 0.7(6)
C6 C7 C8 C9 1.6(7)
C6 C7 C8 Cl1 179.6(3)
C7 C8 C9 C10 -2.8(7)
Cl1 C8 C9 C10 179.1(4)
C6 C5 C10 C9 0.1(7)
C1 C5 C10 C9 -178.7(4)
C8 C9 C10 C5 2.0(8)
O1 C3 C11 C13 157.7(4)
C4 C3 C11 C13 27.3(6)
C2 C3 C11 C13 -71.0(5)
O1 C3 C11 C12 87.9(6)
C4 C3 C11 C12 -42.5(7)
C2 C3 C11 C12 -140.8(5)
O1 C3 C11 P1 -50.7(4)
C4 C3 C11 P1 178.9(4)
C2 C3 C11 P1 80.5(5)
C20 P1 C11 C13 -134.6(4)
C26 P1 C11 C13 -16.4(4)
C14 P1 C11 C13 105.1(4)
C20 P1 C11 C3 73.7(4)
C26 P1 C11 C3 -168.1(3)
C14 P1 C11 C3 -46.6(4)
C20 P1 C11 C12 -67.6(5)
C26 P1 C11 C12 50.6(5)
C14 P1 C11 C12 172.1(4)
C3 C11 C12 C13 109.3(5)
P1 C11 C12 C13 -111.4(4)
C3 C11 C13 C12 -108.7(5)
P1 C11 C13 C12 101.1(4)
C11 P1 C14 C19 -102.5(4)
C20 P1 C14 C19 133.5(3)
C26 P1 C14 C19 18.0(4)
C11 P1 C14 C15 76.5(4)
C20 P1 C14 C15 -47.5(4)
C26 P1 C14 C15 -163.0(3)
C19 C14 C15 C16 3.1(6)
P1 C14 C15 C16 -176.0(3)
C14 C15 C16 C17 -1.7(7)
C15 C16 C17 C18 -0.4(7)
C16 C17 C18 C19 1.3(7)
C15 C14 C19 C18 -2.2(6)
P1 C14 C19 C18 176.8(3)
C17 C18 C19 C14 0.1(7)
C11 P1 C20 C25 22.7(5)
C26 P1 C20 C25 -96.5(4)
C14 P1 C20 C25 145.7(4)
C11 P1 C20 C21 -158.1(3)
C26 P1 C20 C21 82.8(4)
C14 P1 C20 C21 -35.0(4)
C25 C20 C21 C22 -2.3(7)
P1 C20 C21 C22 178.4(4)
C20 C21 C22 C23 4.2(8)
C21 C22 C23 C24 -2.0(10)
C22 C23 C24 C25 -2.0(10)
C23 C24 C25 C20 4.1(9)
C21 C20 C25 C24 -2.1(8)
P1 C20 C25 C24 177.1(5)
C11 P1 C26 C27 -116.3(3)
C20 P1 C26 C27 5.9(4)
C14 P1 C26 C27 121.4(3)
C11 P1 C26 C31 66.7(4)
C20 P1 C26 C31 -171.2(3)
C14 P1 C26 C31 -55.7(4)
C31 C26 C27 C28 -2.5(6)
P1 C26 C27 C28 -179.6(4)
C26 C27 C28 C29 5.3(7)
C27 C28 C29 C30 -6.4(8)
C28 C29 C30 C31 4.8(8)
C29 C30 C31 C26 -2.0(7)
C27 C26 C31 C30 0.8(6)
P1 C26 C31 C30 177.9(3)
